data_4107075
loop_
_publ_author_name
'Joy M. Racowski'
'Nicholas D. Ball'
'Melanie S. Sanford'

_publ_section_title
;
 C-H Bond Activation at Palladium(IV) Centers
;
_journal_name_full 'Journal of the American Chemical Society'
_journal_page_first 18022
_journal_page_last 18025
_journal_paper_doi 10.1021/ja2051099
_journal_volume 133
_journal_year 2011
_chemical_formula_moiety 'C33 H32 F6 N2 O2 Pd'
_chemical_formula_sum 'C33 H32 F6 N2 O2 Pd'
_chemical_formula_weight 709.01
_chemical_name_systematic
; 
 ? 
;
_space_group_IT_number 14
_symmetry_cell_setting monoclinic
_symmetry_Int_Tables_number 14
_symmetry_space_group_name_Hall '-P 2ybc'
_symmetry_space_group_name_H-M 'P 1 21/c 1'
_atom_sites_solution_hydrogens geom
_atom_sites_solution_primary direct
_atom_sites_solution_secondary difmap
_audit_creation_method SHELXL-97
_cell_angle_alpha 90.00
_cell_angle_beta 112.163(8)
_cell_angle_gamma 90.00
_cell_formula_units_Z 4
_cell_length_a 14.9697(5)
_cell_length_b 13.7277(4)
_cell_length_c 16.5604(12)
_cell_measurement_reflns_used 9368
_cell_measurement_temperature 95(2)
_cell_measurement_theta_max 66.62
_cell_measurement_theta_min 6.62
_cell_volume 3151.7(3)
_computing_cell_refinement FS-PROCESS
_computing_data_collection 'Crystal Clear 2.0'
_computing_data_reduction FS-PROCESS
_computing_molecular_graphics 'CrystalStructure 4.0 (Rigaku, 2009)'
_computing_publication_material 'CrystalStructure 4.0'
_computing_structure_refinement 'SHELXL-97 (Sheldrick, 1997)'
_computing_structure_solution 'SIR92 (Altomare, et al., 1994)'
_diffrn_ambient_temperature 95(2)
_diffrn_detector_area_resol_mean 10.00
_diffrn_measured_fraction_theta_full 0.975
_diffrn_measured_fraction_theta_max 0.975
_diffrn_measurement_device_type 'Rigaku R-AXIS RAPID imaging plate'
_diffrn_measurement_method \w
_diffrn_radiation_monochromator graphite
_diffrn_radiation_source 'fine-focus sealed tube'
_diffrn_radiation_type CuK\a
_diffrn_radiation_wavelength 1.54187
_diffrn_reflns_av_R_equivalents 0.0507
_diffrn_reflns_av_sigmaI/netI 0.0749
_diffrn_reflns_limit_h_max 13
_diffrn_reflns_limit_h_min -17
_diffrn_reflns_limit_k_max 14
_diffrn_reflns_limit_k_min -16
_diffrn_reflns_limit_l_max 19
_diffrn_reflns_limit_l_min -12
_diffrn_reflns_number 17539
_diffrn_reflns_theta_full 66.59
_diffrn_reflns_theta_max 66.59
_diffrn_reflns_theta_min 6.61
_diffrn_standards_number 0
_exptl_absorpt_coefficient_mu 5.347
_exptl_absorpt_correction_T_max 0.9289
_exptl_absorpt_correction_T_min 0.5808
_exptl_absorpt_correction_type multi-scan
_exptl_absorpt_process_details
;
    Higashi, T. (1995). Program for Absorption Correction.
    Rigaku Corporation, Tokyo, Japan.
;
_exptl_crystal_colour 'clear colorless'
_exptl_crystal_density_diffrn 1.494
_exptl_crystal_description chip
_exptl_crystal_F_000 1440
_exptl_crystal_size_max 0.11
_exptl_crystal_size_mid 0.08
_exptl_crystal_size_min 0.01
_refine_diff_density_max 2.501
_refine_diff_density_min -3.167
_refine_diff_density_rms 0.222
_refine_ls_extinction_method none
_refine_ls_goodness_of_fit_ref 1.160
_refine_ls_hydrogen_treatment riding
_refine_ls_matrix_type full
_refine_ls_number_parameters 391
_refine_ls_number_reflns 5430
_refine_ls_number_restraints 0
_refine_ls_restrained_S_all 1.160
_refine_ls_R_factor_all 0.0984
_refine_ls_R_factor_gt 0.0729
_refine_ls_shift/su_max 0.000
_refine_ls_shift/su_mean 0.000
_refine_ls_structure_factor_coef Fsqd
_refine_ls_weighting_details 'calc w=1/[\s^2^(Fo^2^)+(0.1166P)^2^+28.1030P] where P=(Fo^2^+2Fc^2^)/3'
_refine_ls_weighting_scheme calc
_refine_ls_wR_factor_gt 0.1909
_refine_ls_wR_factor_ref 0.2483
_reflns_number_gt 4104
_reflns_number_total 5430
_reflns_threshold_expression >2sigma(I)
_cod_data_source_file ja2051099_si_001.cif
_cod_data_source_block shelxl
_cod_database_code 4107075

loop_
_symmetry_equiv_pos_as_xyz
'x, y, z'
'-x, y+1/2, -z+1/2'
'-x, -y, -z'
'x, -y-1/2, z-1/2'

loop_
_atom_site_label
_atom_site_type_symbol
_atom_site_fract_x
_atom_site_fract_y
_atom_site_fract_z
_atom_site_U_iso_or_equiv
_atom_site_adp_type
_atom_site_occupancy
_atom_site_symmetry_multiplicity
_atom_site_calc_flag
_atom_site_refinement_flags
Pd1 Pd 0.70426(4) 0.31432(4) -0.01113(4) 0.0193(2) Uani 1 1 d .
F1 F 0.7120(4) 0.5083(3) -0.0657(3) 0.0278(11) Uani 1 1 d .
F2 F 0.5664(4) 0.4537(4) -0.1063(4) 0.0327(13) Uani 1 1 d .
F3 F 0.6545(4) 0.4145(4) -0.1775(3) 0.0260(11) Uani 1 1 d .
F35 F 0.7863(5) 0.6207(6) 0.2087(7) 0.094(3) Uani 1 1 d .
F36 F 0.8680(7) 0.4968(6) 0.2575(6) 0.095(3) Uani 1 1 d .
F37 F 0.8876(7) 0.5720(7) 0.1573(7) 0.104(4) Uani 1 1 d .
O1 O 0.7798(4) 0.4048(4) 0.0991(3) 0.0202(12) Uani 1 1 d .
O2 O 0.6596(5) 0.5091(5) 0.0900(4) 0.0304(15) Uani 1 1 d .
N1 N 0.5866(5) 0.2859(5) 0.0330(5) 0.0204(15) Uani 1 1 d .
N2 N 0.7545(5) 0.1935(5) 0.0744(5) 0.0247(17) Uani 1 1 d .
C1 C 0.6558(6) 0.4262(7) -0.0980(6) 0.027(2) Uani 1 1 d .
C2 C 0.7430(6) 0.4809(6) 0.1168(7) 0.027(2) Uani 1 1 d .
C4 C 0.8174(7) 0.3158(6) -0.0495(6) 0.0220(13) Uani 1 1 d .
C5 C 0.9024(6) 0.3663(6) -0.0057(5) 0.0220(13) Uani 1 1 d .
H5 H 0.9100 0.4063 0.0432 0.026 Uiso 1 1 calc R
C6 C 0.9759(6) 0.3551(7) -0.0372(6) 0.027(2) Uani 1 1 d .
H6 H 1.0348 0.3891 -0.0089 0.032 Uiso 1 1 calc R
C7 C 0.9669(7) 0.2967(7) -0.1078(7) 0.035(2) Uani 1 1 d .
H7 H 1.0193 0.2903 -0.1264 0.042 Uiso 1 1 calc R
C8 C 0.8798(6) 0.2467(7) -0.1522(7) 0.028(2) Uani 1 1 d .
H8 H 0.8718 0.2081 -0.2020 0.034 Uiso 1 1 calc R
C9 C 0.8048(6) 0.2557(6) -0.1203(6) 0.0226(18) Uani 1 1 d .
C10 C 0.7107(6) 0.2065(6) -0.1589(6) 0.0215(18) Uani 1 1 d .
C11 C 0.6817(7) 0.1463(7) -0.2299(5) 0.025(2) Uani 1 1 d .
H11 H 0.7234 0.1349 -0.2602 0.031 Uiso 1 1 calc R
C12 C 0.5908(7) 0.1013(6) -0.2582(7) 0.031(2) Uani 1 1 d .
H12 H 0.5711 0.0588 -0.3071 0.037 Uiso 1 1 calc R
C13 C 0.5306(6) 0.1189(6) -0.2148(5) 0.0238(19) Uani 1 1 d .
H13 H 0.4686 0.0896 -0.2345 0.029 Uiso 1 1 calc R
C14 C 0.5597(6) 0.1794(6) -0.1422(7) 0.028(2) Uani 1 1 d .
H14 H 0.5181 0.1902 -0.1117 0.033 Uiso 1 1 calc R
C15 C 0.6492(6) 0.2241(6) -0.1143(5) 0.0190(18) Uani 1 1 d .
C16 C 0.8417(6) 0.1526(7) 0.0956(6) 0.029(2) Uani 1 1 d .
H16 H 0.8873 0.1825 0.0762 0.034 Uiso 1 1 calc R
C17 C 0.8672(6) 0.0688(7) 0.1446(6) 0.028(2) Uani 1 1 d .
H17 H 0.9306 0.0436 0.1598 0.034 Uiso 1 1 calc R
C18 C 0.8018(6) 0.0198(6) 0.1726(6) 0.0218(18) Uani 1 1 d .
C19 C 0.7116(6) 0.0674(6) 0.1515(5) 0.0203(18) Uani 1 1 d .
H19 H 0.6654 0.0409 0.1720 0.024 Uiso 1 1 calc R
C20 C 0.6896(6) 0.1509(6) 0.1023(6) 0.0208(18) Uani 1 1 d .
C21 C 0.5967(6) 0.2026(6) 0.0785(5) 0.0179(17) Uani 1 1 d .
C22 C 0.5218(6) 0.1668(6) 0.1004(5) 0.0188(17) Uani 1 1 d .
H22 H 0.5308 0.1073 0.1318 0.023 Uiso 1 1 calc R
C23 C 0.4339(6) 0.2156(6) 0.0776(6) 0.0200(17) Uani 1 1 d .
C24 C 0.4276(6) 0.3021(7) 0.0341(6) 0.025(2) Uani 1 1 d .
H24 H 0.3701 0.3396 0.0175 0.030 Uiso 1 1 calc R
C25 C 0.5036(6) 0.3347(6) 0.0143(6) 0.025(2) Uani 1 1 d .
H25 H 0.4970 0.3958 -0.0144 0.030 Uiso 1 1 calc R
C26 C 0.8262(6) -0.0738(6) 0.2236(6) 0.0240(19) Uani 1 1 d .
C27 C 0.8942(7) -0.1370(7) 0.1948(7) 0.036(2) Uani 1 1 d .
H27A H 0.9535 -0.1007 0.2036 0.043 Uiso 1 1 calc R
H27B H 0.8621 -0.1534 0.1329 0.043 Uiso 1 1 calc R
H27C H 0.9101 -0.1970 0.2294 0.043 Uiso 1 1 calc R
C28 C 0.8775(9) -0.0500(8) 0.3198(6) 0.046(3) Uani 1 1 d .
H28A H 0.8348 -0.0110 0.3397 0.055 Uiso 1 1 calc R
H28B H 0.9364 -0.0131 0.3284 0.055 Uiso 1 1 calc R
H28C H 0.8943 -0.1107 0.3535 0.055 Uiso 1 1 calc R
C29 C 0.7355(7) -0.1340(7) 0.2100(7) 0.037(2) Uani 1 1 d .
H29A H 0.7032 -0.1498 0.1480 0.044 Uiso 1 1 calc R
H29B H 0.6917 -0.0963 0.2295 0.044 Uiso 1 1 calc R
H29C H 0.7536 -0.1944 0.2439 0.044 Uiso 1 1 calc R
C30 C 0.3510(6) 0.1716(7) 0.1000(6) 0.026(2) Uani 1 1 d .
C31 C 0.3252(6) 0.0725(6) 0.0570(6) 0.026(2) Uani 1 1 d .
H31A H 0.2684 0.0469 0.0659 0.032 Uiso 1 1 calc R
H31B H 0.3796 0.0278 0.0830 0.032 Uiso 1 1 calc R
H31C H 0.3108 0.0788 -0.0056 0.032 Uiso 1 1 calc R
C32 C 0.3877(7) 0.1577(7) 0.2000(6) 0.030(2) Uani 1 1 d .
H32A H 0.3368 0.1279 0.2154 0.036 Uiso 1 1 calc R
H32B H 0.4051 0.2211 0.2288 0.036 Uiso 1 1 calc R
H32C H 0.4445 0.1152 0.2190 0.036 Uiso 1 1 calc R
C33 C 0.2631(6) 0.2384(7) 0.0707(6) 0.030(2) Uani 1 1 d .
H33A H 0.2372 0.2440 0.0070 0.036 Uiso 1 1 calc R
H33B H 0.2820 0.3030 0.0968 0.036 Uiso 1 1 calc R
H33C H 0.2137 0.2110 0.0896 0.036 Uiso 1 1 calc R
C3 C 0.8201(7) 0.5445(7) 0.1838(7) 0.034(2) Uani 1 1 d .

loop_
_atom_site_aniso_label
_atom_site_aniso_U_11
_atom_site_aniso_U_22
_atom_site_aniso_U_33
_atom_site_aniso_U_23
_atom_site_aniso_U_13
_atom_site_aniso_U_12
Pd1 0.0186(4) 0.0168(4) 0.0237(4) 0.0013(2) 0.0095(3) 0.0017(2)
F1 0.034(3) 0.018(2) 0.033(3) 0.000(2) 0.015(2) -0.003(2)
F2 0.026(3) 0.035(3) 0.040(3) 0.011(3) 0.017(2) 0.008(2)
F3 0.042(3) 0.027(3) 0.012(2) 0.002(2) 0.013(2) 0.006(2)
F35 0.056(5) 0.073(6) 0.150(8) -0.081(6) 0.038(5) -0.010(4)
F36 0.096(7) 0.070(6) 0.071(6) -0.009(5) -0.022(5) -0.034(5)
F37 0.101(7) 0.120(8) 0.135(8) -0.077(7) 0.094(7) -0.078(6)
O1 0.029(3) 0.020(3) 0.011(3) -0.002(2) 0.008(2) 0.000(2)
O2 0.032(4) 0.029(4) 0.032(4) 0.003(3) 0.014(3) 0.005(3)
N1 0.023(4) 0.017(3) 0.026(4) 0.006(3) 0.015(3) 0.004(3)
N2 0.020(4) 0.027(4) 0.030(4) 0.015(3) 0.013(3) 0.013(3)
C1 0.025(5) 0.027(5) 0.035(5) 0.007(4) 0.018(4) 0.010(4)
C2 0.028(5) 0.011(4) 0.047(6) 0.009(4) 0.021(4) 0.002(4)
C4 0.026(3) 0.023(3) 0.021(3) 0.001(2) 0.014(3) -0.002(2)
C5 0.026(3) 0.023(3) 0.021(3) 0.001(2) 0.014(3) -0.002(2)
C6 0.019(4) 0.022(5) 0.039(6) 0.000(4) 0.010(4) -0.001(4)
C7 0.024(5) 0.034(5) 0.056(7) -0.008(5) 0.024(5) 0.000(4)
C8 0.022(5) 0.024(5) 0.041(6) -0.006(4) 0.015(4) -0.004(4)
C9 0.020(4) 0.020(4) 0.027(5) 0.000(4) 0.008(4) -0.001(3)
C10 0.026(5) 0.020(4) 0.020(5) 0.006(4) 0.011(4) 0.005(4)
C11 0.037(5) 0.030(5) 0.018(4) 0.002(4) 0.021(4) -0.002(4)
C12 0.036(5) 0.013(4) 0.044(6) -0.003(4) 0.016(5) 0.001(4)
C13 0.017(4) 0.024(5) 0.023(5) 0.000(4) -0.001(3) -0.002(4)
C14 0.014(4) 0.025(5) 0.049(6) 0.007(4) 0.015(4) 0.002(3)
C15 0.028(4) 0.014(4) 0.016(4) 0.007(3) 0.008(4) 0.010(3)
C16 0.019(4) 0.029(5) 0.043(6) -0.004(4) 0.017(4) -0.008(4)
C17 0.013(4) 0.032(5) 0.034(5) 0.009(4) 0.002(4) 0.004(4)
C18 0.018(4) 0.020(4) 0.022(4) -0.004(4) 0.002(3) 0.000(3)
C19 0.021(4) 0.021(4) 0.023(4) -0.007(4) 0.012(4) -0.002(3)
C20 0.018(4) 0.014(4) 0.027(5) 0.000(4) 0.004(4) 0.004(3)
C21 0.024(4) 0.024(4) 0.008(4) 0.003(3) 0.007(3) -0.001(3)
C22 0.019(4) 0.025(4) 0.013(4) 0.005(3) 0.007(3) 0.000(3)
C23 0.021(4) 0.018(4) 0.022(4) 0.004(4) 0.010(4) 0.002(3)
C24 0.013(4) 0.030(5) 0.027(5) 0.002(4) 0.002(4) 0.004(4)
C25 0.021(4) 0.018(4) 0.037(5) 0.000(4) 0.011(4) 0.006(4)
C26 0.021(4) 0.023(5) 0.028(5) 0.004(4) 0.008(4) 0.005(4)
C27 0.037(6) 0.027(5) 0.051(6) 0.000(5) 0.024(5) 0.001(4)
C28 0.070(8) 0.044(7) 0.019(5) 0.004(5) 0.012(5) 0.020(6)
C29 0.025(5) 0.026(5) 0.059(7) 0.023(5) 0.015(5) 0.007(4)
C30 0.021(5) 0.026(5) 0.032(5) 0.001(4) 0.012(4) -0.002(4)
C31 0.023(4) 0.023(5) 0.033(5) -0.011(4) 0.010(4) -0.004(4)
C32 0.029(5) 0.031(5) 0.036(6) -0.006(4) 0.021(4) -0.007(4)
C33 0.026(5) 0.038(6) 0.027(5) -0.004(4) 0.013(4) 0.001(4)
C3 0.028(5) 0.032(5) 0.048(6) -0.006(5) 0.022(5) -0.002(4)

loop_
_atom_type_symbol
_atom_type_description
_atom_type_scat_dispersion_real
_atom_type_scat_dispersion_imag
_atom_type_scat_source
C C 0.0181 0.0091 'International Tables Vol C Tables 4.2.6.8 and 6.1.1.4'
H H 0.0000 0.0000 'International Tables Vol C Tables 4.2.6.8 and 6.1.1.4'
Pd Pd 0.1215 3.9337 'International Tables Vol C Tables 4.2.6.8 and 6.1.1.4'
N N 0.0311 0.0180 'International Tables Vol C Tables 4.2.6.8 and 6.1.1.4'
F F 0.0727 0.0534 'International Tables Vol C Tables 4.2.6.8 and 6.1.1.4'
O O 0.0492 0.0322 'International Tables Vol C Tables 4.2.6.8 and 6.1.1.4'

loop_
_geom_angle_atom_site_label_1
_geom_angle_atom_site_label_2
_geom_angle_atom_site_label_3
_geom_angle
C15 Pd1 C4 82.1(3)
C15 Pd1 C1 86.7(4)
C4 Pd1 C1 83.6(3)
C15 Pd1 N2 90.8(3)
C4 Pd1 N2 95.2(3)
C1 Pd1 N2 177.3(3)
C15 Pd1 O1 173.0(3)
C4 Pd1 O1 91.5(3)
C1 Pd1 O1 95.6(3)
N2 Pd1 O1 86.8(3)
C15 Pd1 N1 92.9(3)
C4 Pd1 N1 170.2(3)
C1 Pd1 N1 104.7(3)
N2 Pd1 N1 76.4(3)
O1 Pd1 N1 93.0(2)
C2 O1 Pd1 122.7(6)
C25 N1 C21 116.9(7)
C25 N1 Pd1 128.9(6)
C21 N1 Pd1 113.9(5)
C16 N2 C20 118.8(7)
C16 N2 Pd1 124.5(6)
C20 N2 Pd1 116.5(5)
F3 C1 F2 107.0(7)
F3 C1 F1 105.2(7)
F2 C1 F1 104.2(7)
F3 C1 Pd1 118.6(6)
F2 C1 Pd1 111.0(6)
F1 C1 Pd1 109.7(6)
O2 C2 O1 130.7(9)
O2 C2 C3 118.0(8)
O1 C2 C3 111.2(8)
C9 C4 C5 123.0(8)
C9 C4 Pd1 113.3(6)
C5 C4 Pd1 123.5(6)
C4 C5 C6 116.6(8)
C7 C6 C5 122.8(8)
C6 C7 C8 120.0(8)
C7 C8 C9 118.1(9)
C4 C9 C8 119.5(8)
C4 C9 C10 116.2(7)
C8 C9 C10 124.2(8)
C11 C10 C15 119.9(8)
C11 C10 C9 126.2(8)
C15 C10 C9 113.8(8)
C10 C11 C12 120.4(8)
C13 C12 C11 119.6(9)
C12 C13 C14 120.4(8)
C15 C14 C13 120.1(8)
C14 C15 C10 119.6(8)
C14 C15 Pd1 126.1(7)
C10 C15 Pd1 114.4(6)
N2 C16 C17 122.1(8)
C16 C17 C18 121.5(8)
C17 C18 C19 114.6(8)
C17 C18 C26 122.9(7)
C19 C18 C26 122.5(8)
C20 C19 C18 121.5(8)
N2 C20 C19 121.4(7)
N2 C20 C21 115.2(7)
C19 C20 C21 123.4(8)
N1 C21 C22 120.9(8)
N1 C21 C20 117.0(7)
C22 C21 C20 122.1(7)
C21 C22 C23 122.0(8)
C24 C23 C22 115.4(8)
C24 C23 C30 124.1(8)
C22 C23 C30 120.5(7)
C25 C24 C23 120.5(8)
N1 C25 C24 124.1(8)
C18 C26 C28 109.0(8)
C18 C26 C29 111.3(7)
C28 C26 C29 109.8(8)
C18 C26 C27 110.7(7)
C28 C26 C27 108.3(8)
C29 C26 C27 107.6(8)
C31 C30 C33 110.7(7)
C31 C30 C32 108.4(8)
C33 C30 C32 109.3(7)
C31 C30 C23 108.9(7)
C33 C30 C23 111.3(7)
C32 C30 C23 108.1(7)
F35 C3 F37 108.7(9)
F35 C3 F36 104.1(10)
F37 C3 F36 103.6(10)
F35 C3 C2 114.3(8)
F37 C3 C2 113.0(9)
F36 C3 C2 112.4(8)

loop_
_geom_bond_atom_site_label_1
_geom_bond_atom_site_label_2
_geom_bond_distance
Pd1 C15 2.018(9)
Pd1 C4 2.021(8)
Pd1 C1 2.042(9)
Pd1 N2 2.126(7)
Pd1 O1 2.144(5)
Pd1 N1 2.182(7)
F1 C1 1.387(11)
F2 C1 1.346(9)
F3 C1 1.318(10)
F35 C3 1.296(11)
F36 C3 1.332(13)
F37 C3 1.299(11)
O1 C2 1.266(10)
O2 C2 1.220(10)
N1 C25 1.342(11)
N1 C21 1.346(10)
N2 C16 1.340(11)
N2 C20 1.356(11)
C2 C3 1.535(14)
C4 C9 1.388(12)
C4 C5 1.388(12)
C5 C6 1.393(11)
C6 C7 1.382(14)
C7 C8 1.409(13)
C8 C9 1.415(12)
C9 C10 1.473(12)
C10 C11 1.366(12)
C10 C15 1.400(11)
C11 C12 1.406(13)
C12 C13 1.368(13)
C13 C14 1.389(13)
C14 C15 1.385(12)
C16 C17 1.376(13)
C17 C18 1.403(12)
C18 C19 1.421(11)
C18 C26 1.506(12)
C19 C20 1.372(12)
C20 C21 1.476(11)
C21 C22 1.392(11)
C22 C23 1.395(12)
C23 C24 1.373(12)
C23 C30 1.546(11)
C24 C25 1.372(13)
C26 C28 1.520(13)
C26 C29 1.532(12)
C26 C27 1.544(12)
C30 C31 1.516(12)
C30 C33 1.525(12)
C30 C32 1.547(13)
